data_7226517
loop_
_publ_author_name
'Liu, Bo'
'Zhou, Hui-Fang'
'Guan, Zheng-Hui'
'Hou, Lei'
'Cui, Bin'
'Wang, Yao-Yu'

_publ_section_title
;
 Cleavage of a C--C \s bond between two phenyl groups under mild
 conditions during the construction of Zn(ii) organic frameworks
;
_journal_issue 20
_journal_name_full 'Green Chem.'
_journal_page_first 5418
_journal_paper_doi 10.1039/C6GC01686C
_journal_volume 18
_journal_year 2016
_chemical_formula_sum 'C28 H18 N2 O8 Zn2'
_chemical_formula_weight 641.18
_chemical_name_systematic
;
 ?
;
_space_group_IT_number 123
_symmetry_cell_setting tetragonal
_symmetry_space_group_name_Hall '-P 4 2'
_symmetry_space_group_name_H-M 'P 4/m m m'
_atom_sites_solution_hydrogens geom
_atom_sites_solution_primary direct
_atom_sites_solution_secondary difmap
_audit_creation_method SHELXL-97
_audit_update_record
;
2015-12-16 deposited with the CCDC.
2016-09-09 downloaded from the CCDC.
;
_cell_angle_alpha 90.00
_cell_angle_beta 90.00
_cell_angle_gamma 90.00
_cell_formula_units_Z 1
_cell_length_a 10.8088(15)
_cell_length_b 10.8088(15)
_cell_length_c 16.283(5)
_cell_measurement_reflns_used 2350
_cell_measurement_temperature 123(2)
_cell_measurement_theta_max 23.27
_cell_measurement_theta_min 2.66
_cell_volume 1902.3(7)
_computing_cell_refinement 'Bruker SMART'
_computing_data_collection 'Bruker SMART'
_computing_data_reduction 'Bruker SAINT'
_computing_molecular_graphics 'Bruker SHELXTL'
_computing_publication_material 'Bruker SHELXTL'
_computing_structure_refinement 'Bruker SHELXTL'
_computing_structure_solution 'Bruker SHELXTL'
_diffrn_ambient_temperature 123(2)
_diffrn_measured_fraction_theta_full 0.997
_diffrn_measured_fraction_theta_max 0.997
_diffrn_measurement_device_type 'CCD area detector'
_diffrn_measurement_method 'phi and omega scans'
_diffrn_radiation_monochromator graphite
_diffrn_radiation_source 'fine-focus sealed tube'
_diffrn_radiation_type MoK\a
_diffrn_radiation_wavelength 0.71073
_diffrn_reflns_av_R_equivalents 0.0841
_diffrn_reflns_av_sigmaI/netI 0.0461
_diffrn_reflns_limit_h_max 13
_diffrn_reflns_limit_h_min -12
_diffrn_reflns_limit_k_max 13
_diffrn_reflns_limit_k_min -11
_diffrn_reflns_limit_l_max 16
_diffrn_reflns_limit_l_min -20
_diffrn_reflns_number 10471
_diffrn_reflns_theta_full 26.33
_diffrn_reflns_theta_max 26.33
_diffrn_reflns_theta_min 1.88
_exptl_absorpt_coefficient_mu 0.649
_exptl_absorpt_correction_T_max 0.7905
_exptl_absorpt_correction_T_min 0.7721
_exptl_absorpt_correction_type multi-scan
_exptl_absorpt_process_details SADABS
_exptl_crystal_colour canary
_exptl_crystal_density_diffrn 0.560
_exptl_crystal_density_method 'not measured'
_exptl_crystal_description block
_exptl_crystal_F_000 324
_exptl_crystal_size_max 0.42
_exptl_crystal_size_mid 0.40
_exptl_crystal_size_min 0.38
_platon_squeeze_details
;
;
_refine_diff_density_max 0.809
_refine_diff_density_min -0.906
_refine_diff_density_rms 0.113
_refine_ls_extinction_method none
_refine_ls_goodness_of_fit_ref 1.145
_refine_ls_hydrogen_treatment mixed
_refine_ls_matrix_type full
_refine_ls_number_parameters 60
_refine_ls_number_reflns 1203
_refine_ls_number_restraints 186
_refine_ls_restrained_S_all 1.258
_refine_ls_R_factor_all 0.0968
_refine_ls_R_factor_gt 0.0863
_refine_ls_shift/su_max 0.000
_refine_ls_shift/su_mean 0.000
_refine_ls_structure_factor_coef Fsqd
_refine_ls_weighting_details 'calc w=1/[\s^2^(Fo^2^)+(0.1778P)^2^+0.0973P] where P=(Fo^2^+2Fc^2^)/3'
_refine_ls_weighting_scheme calc
_refine_ls_wR_factor_gt 0.2481
_refine_ls_wR_factor_ref 0.2583
_reflns_number_gt 927
_reflns_number_total 1203
_reflns_threshold_expression >2sigma(I)
_cod_data_source_file c6gc01686c2.cif
_cod_data_source_block ww
_cod_depositor_comments
;
The following automatic conversions were performed:

'_symmetry_cell_setting' value 'Tetragonal' changed to 'tetragonal'
according to
/usr/data/users/saulius/crontab/automatic-downloads/rss-feeds/RSC/lib/dictionaries/cif_core.dic
dictionary named 'cif_core.dic' version 2.4.2 from 2011-04-26.

'_exptl_absorpt_correction_type' value 'MULTI-SCAN' changed to
'multi-scan' according to
/usr/data/users/saulius/crontab/automatic-downloads/rss-feeds/RSC/lib/dictionaries/cif_core.dic
dictionary named 'cif_core.dic' version 2.4.2 from 2011-04-26.

Automatic conversion script
Id: cif_fix_values 4268 2015-11-12 08:31:59Z antanas 

 Adding full bibliography for 7226516--7226517.cif.
;
_cod_original_sg_symbol_H-M 'P 4/M M M   '
_cod_database_code 7226517

loop_
_symmetry_equiv_pos_as_xyz
'x, y, z'
'-y, x, z'
'-x, -y, z'
'y, -x, z'
'x, -y, -z'
'y, x, -z'
'-x, y, -z'
'-y, -x, -z'
'-x, -y, -z'
'y, -x, -z'
'x, y, -z'
'-y, x, -z'
'-x, y, z'
'-y, -x, z'
'x, -y, z'
'y, x, z'

loop_
_atom_site_label
_atom_site_type_symbol
_atom_site_fract_x
_atom_site_fract_y
_atom_site_fract_z
_atom_site_U_iso_or_equiv
_atom_site_adp_type
_atom_site_occupancy
_atom_site_symmetry_multiplicity
_atom_site_calc_flag
_atom_site_refinement_flags
_atom_site_disorder_assembly
_atom_site_disorder_group
Zn1 Zn 0.0000 1.0000 0.40940(6) 0.0504(6) Uani 1 8 d SU . .
O1 O 0.1825(5) 1.0000 0.4322(4) 0.1013(18) Uani 1 2 d SU . .
N1 N 0.0000 1.0000 0.2844(7) 0.075(3) Uani 1 8 d SDU . .
C1 C 0.2341(10) 1.0000 0.5000 0.089(2) Uani 1 4 d SU . .
C2 C 0.3729(11) 1.0000 0.5000 0.096(3) Uani 1 4 d SU . .
C3 C 0.4397(10) 1.0000 0.4306(6) 0.119(3) Uani 1 2 d SU . .
H3 H 0.3985 1.0000 0.3805 0.143 Uiso 1 2 d SR . .
C4 C 0.0745(13) 0.9255(13) 0.2418(15) 0.086(3) Uani 0.25 2 d SPDU A 1
H4 H 0.1277 0.8723 0.2696 0.103 Uiso 0.25 2 d SPR A 1
C5 C 0.0734(14) 0.9266(14) 0.1601(15) 0.091(4) Uani 0.25 2 d SPDU A 1
H5 H 0.1265 0.8735 0.1324 0.109 Uiso 0.25 2 d SPR A 1
C4' C 0.1055(17) 1.0000 0.2412(15) 0.082(4) Uani 0.25 2 d SPDU A 2
H4' H 0.1806 1.0000 0.2692 0.098 Uiso 0.25 2 d SPR A 2
C5' C 0.105(2) 1.0000 0.1596(15) 0.089(4) Uani 0.25 2 d SPDU A 2
H5' H 0.1801 1.0000 0.1318 0.106 Uiso 0.25 2 d SPR A 2
C6 C 0.0000 1.0000 0.1156(14) 0.100(4) Uani 1 8 d SDU . .
C7 C 0.0387(18) 1.0387(18) 0.0337(19) 0.088(5) Uani 0.25 2 d SPU . .
H7 H 0.0995 1.0995 0.0337 0.106 Uiso 0.25 2 d SPR . .

loop_
_atom_site_aniso_label
_atom_site_aniso_U_11
_atom_site_aniso_U_22
_atom_site_aniso_U_33
_atom_site_aniso_U_23
_atom_site_aniso_U_13
_atom_site_aniso_U_12
Zn1 0.0698(8) 0.0698(8) 0.0117(7) 0.000 0.000 0.000
O1 0.065(3) 0.174(5) 0.064(3) 0.000 -0.004(2) 0.000
N1 0.090(4) 0.090(4) 0.044(4) 0.000 0.000 0.000
C1 0.072(4) 0.142(6) 0.054(4) 0.000 0.000 0.000
C2 0.079(4) 0.151(6) 0.058(4) 0.000 0.000 0.000
C3 0.095(5) 0.194(7) 0.069(4) 0.000 -0.001(4) 0.000
C4 0.098(5) 0.098(5) 0.063(5) -0.006(3) 0.006(3) 0.006(5)
C5 0.103(5) 0.103(5) 0.068(5) -0.006(3) 0.006(3) 0.002(5)
C4' 0.092(6) 0.093(6) 0.060(5) 0.000 0.009(4) 0.000
C5' 0.101(6) 0.098(6) 0.066(5) 0.000 0.010(4) 0.000
C6 0.112(5) 0.112(5) 0.076(5) 0.000 0.000 0.000
C7 0.096(7) 0.096(7) 0.074(6) -0.001(4) -0.001(4) -0.010(7)

loop_
_atom_type_symbol
_atom_type_description
_atom_type_scat_dispersion_real
_atom_type_scat_dispersion_imag
_atom_type_scat_source
C C 0.0033 0.0016 'International Tables Vol C Tables 4.2.6.8 and 6.1.1.4'
H H 0.0000 0.0000 'International Tables Vol C Tables 4.2.6.8 and 6.1.1.4'
N N 0.0061 0.0033 'International Tables Vol C Tables 4.2.6.8 and 6.1.1.4'
O O 0.0106 0.0060 'International Tables Vol C Tables 4.2.6.8 and 6.1.1.4'
Zn Zn 0.2839 1.4301 'International Tables Vol C Tables 4.2.6.8 and 6.1.1.4'

loop_
_geom_angle_atom_site_label_1
_geom_angle_atom_site_label_2
_geom_angle_atom_site_label_3
_geom_angle
_geom_angle_site_symmetry_1
_geom_angle_site_symmetry_3
O1 Zn1 O1 88.04(7) 2_665 .
O1 Zn1 O1 158.7(4) 2_665 4_465
O1 Zn1 O1 88.04(7) . 4_465
O1 Zn1 O1 88.04(7) 2_665 3_575
O1 Zn1 O1 158.7(4) . 3_575
O1 Zn1 O1 88.04(7) 4_465 3_575
O1 Zn1 N1 100.66(19) 2_665 .
O1 Zn1 N1 100.66(19) . .
O1 Zn1 N1 100.66(19) 4_465 .
O1 Zn1 N1 100.66(19) 3_575 .
O1 Zn1 Zn1 79.34(19) 2_665 9_576
O1 Zn1 Zn1 79.34(19) . 9_576
O1 Zn1 Zn1 79.34(19) 4_465 9_576
O1 Zn1 Zn1 79.34(19) 3_575 9_576
N1 Zn1 Zn1 180.000(1) . 9_576
C1 O1 Zn1 127.5(6) . .
C4 N1 C4 74.3(12) 4_465 .
C4 N1 C4 74.3(12) 4_465 3_575
C4 N1 C4 117(3) . 3_575
C4 N1 C4 117(3) 4_465 2_665
C4 N1 C4 74.3(12) . 2_665
C4 N1 C4 74.3(12) 3_575 2_665
C4 N1 C4' 38.1(4) 4_465 3_575
C4 N1 C4' 104.0(13) . 3_575
C4 N1 C4' 38.1(4) 3_575 3_575
C4 N1 C4' 104.0(13) 2_665 3_575
C4 N1 C4' 104.0(13) 4_465 .
C4 N1 C4' 38.1(3) . .
C4 N1 C4' 104.0(13) 3_575 .
C4 N1 C4' 38.1(3) 2_665 .
C4' N1 C4' 117(3) 3_575 .
C4 N1 C4' 104.0(13) 4_465 2_665
C4 N1 C4' 104.0(13) . 2_665
C4 N1 C4' 38.1(4) 3_575 2_665
C4 N1 C4' 38.1(3) 2_665 2_665
C4' N1 C4' 74.0(12) 3_575 2_665
C4' N1 C4' 74.0(12) . 2_665
C4 N1 C4' 38.1(4) 4_465 4_465
C4 N1 C4' 38.1(3) . 4_465
C4 N1 C4' 104.0(13) 3_575 4_465
C4 N1 C4' 104.0(13) 2_665 4_465
C4' N1 C4' 74.0(12) 3_575 4_465
C4' N1 C4' 74.0(12) . 4_465
C4' N1 C4' 117(3) 2_665 4_465
C4 N1 Zn1 121.3(13) 4_465 .
C4 N1 Zn1 121.3(13) . .
C4 N1 Zn1 121.3(13) 3_575 .
C4 N1 Zn1 121.3(13) 2_665 .
C4' N1 Zn1 121.6(13) 3_575 .
C4' N1 Zn1 121.6(13) . .
C4' N1 Zn1 121.6(13) 2_665 .
C4' N1 Zn1 121.6(13) 4_465 .
O1 C1 O1 126.4(11) 11_556 .
O1 C1 C2 116.8(5) 11_556 .
O1 C1 C2 116.8(5) . .
C3 C2 C3 114.8(13) 11_556 .
C3 C2 C1 122.6(7) 11_556 .
C3 C2 C1 122.6(7) . .
C3 C3 C2 122.6(7) 3_675 .
C3 C3 H3 118.6 3_675 .
C2 C3 H3 118.8 . .
C5 C4 N1 121(3) . .
C5 C4 C4 89.5(10) . 2_665
N1 C4 C4 52.8(6) . 2_665
C5 C4 C4 89.5(10) . 4_465
N1 C4 C4 52.8(6) . 4_465
C4 C4 C4 90.000(2) 2_665 4_465
C5 C4 H4 119.9 . .
N1 C4 H4 119.6 . .
C4 C4 H4 128.2 2_665 .
C4 C4 H4 128.2 4_465 .
C5 C4 H4' 107.8 . .
N1 C4 H4' 89.0 . .
C4 C4 H4' 56.8 2_665 .
C4 C4 H4' 141.2 4_465 .
H4 C4 H4' 73.1 . .
C4 C5 C6 124(3) . .
C4 C5 C5 90.5(10) . 4_465
C6 C5 C5 53.6(7) . 4_465
C4 C5 C5 90.5(10) . 2_665
C6 C5 C5 53.6(7) . 2_665
C5 C5 C5 90.000(6) 4_465 2_665
C4 C5 H5 118.3 . .
C6 C5 H5 118.0 . .
C5 C5 H5 128.2 4_465 .
C5 C5 H5 128.2 2_665 .
C4 C5 H5' 108.1 . .
C6 C5 H5' 88.6 . .
C5 C5 H5' 141.5 4_465 .
C5 C5 H5' 57.5 2_665 .
H5 C5 H5' 72.3 . .
C5' C4' N1 121(3) . .
C5' C4' C4' 89.8(10) . 4_465
N1 C4' C4' 53.0(6) . 4_465
C5' C4' C4' 89.8(10) . 2_665
N1 C4' C4' 53.0(6) . 2_665
C4' C4' C4' 90.000(6) 4_465 2_665
C5' C4' H4 108.3 . .
N1 C4' H4 88.5 . .
C4' C4' H4 56.9 4_465 .
C4' C4' H4 141.0 2_665 .
C5' C4' H4' 119.5 . .
N1 C4' H4' 119.1 . .
C4' C4' H4' 128.1 4_465 .
C4' C4' H4' 128.1 2_665 .
H4 C4' H4' 72.9 . .
C4' C5' C6 123(3) . .
C4' C5' C5' 90.2(10) . 2_665
C6 C5' C5' 53.3(7) . 2_665
C4' C5' C5' 90.2(10) . 4_465
C6 C5' C5' 53.3(7) . 4_465
C5' C5' C5' 90.000(4) 2_665 4_465
C4' C5' H5 107.6 . .
C6 C5' H5 88.5 . .
C5' C5' H5 141.0 2_665 .
C5' C5' H5 56.6 4_465 .
C4' C5' H5' 118.8 . .
C6 C5' H5' 118.6 . .
C5' C5' H5' 128.2 2_665 .
C5' C5' H5' 128.2 4_465 .
H5 C5' H5' 73.3 . .
C5 C6 C5 72.8(15) 2_665 3_575
C5 C6 C5 114(3) 2_665 4_465
C5 C6 C5 72.8(15) 3_575 4_465
C5 C6 C5 72.8(15) 2_665 .
C5 C6 C5 114(3) 3_575 .
C5 C6 C5 72.8(15) 4_465 .
C5 C6 C5' 37.6(5) 2_665 2_665
C5 C6 C5' 37.6(5) 3_575 2_665
C5 C6 C5' 102.2(19) 4_465 2_665
C5 C6 C5' 102.2(19) . 2_665
C5 C6 C5' 37.6(5) 2_665 .
C5 C6 C5' 102.2(19) 3_575 .
C5 C6 C5' 102.2(19) 4_465 .
C5 C6 C5' 37.6(5) . .
C5' C6 C5' 73.4(15) 2_665 .
C5 C6 C5' 102.2(19) 2_665 4_465
C5 C6 C5' 102.2(19) 3_575 4_465
C5 C6 C5' 37.6(5) 4_465 4_465
C5 C6 C5' 37.6(5) . 4_465
C5' C6 C5' 115(3) 2_665 4_465
C5' C6 C5' 73.4(15) . 4_465
C5 C6 C5' 102.2(19) 2_665 3_575
C5 C6 C5' 37.6(5) 3_575 3_575
C5 C6 C5' 37.6(5) 4_465 3_575
C5 C6 C5' 102.2(19) . 3_575
C5' C6 C5' 73.4(15) 2_665 3_575
C5' C6 C5' 115(3) . 3_575
C5' C6 C5' 73.4(15) 4_465 3_575
C5 C6 C7 119.8(14) 2_665 2_665
C5 C6 C7 99.0(18) 3_575 2_665
C5 C6 C7 119.8(14) 4_465 2_665
C5 C6 C7 147(2) . 2_665
C5' C6 C7 104.2(15) 2_665 2_665
C5' C6 C7 137.0(17) . 2_665
C5' C6 C7 137.0(17) 4_465 2_665
C5' C6 C7 104.2(15) 3_575 2_665
C5 C6 C7 99.0(18) 2_665 .
C5 C6 C7 119.8(14) 3_575 .
C5 C6 C7 147(2) 4_465 .
C5 C6 C7 119.8(14) . .
C5' C6 C7 104.2(15) 2_665 .
C5' C6 C7 104.2(15) . .
C5' C6 C7 137.0(17) 4_465 .
C5' C6 C7 137.0(17) 3_575 .
C7 C6 C7 33.3(16) 2_665 .
C5 C6 C7 147(2) 2_665 3_575
C5 C6 C7 119.8(14) 3_575 3_575
C5 C6 C7 99.0(18) 4_465 3_575
C5 C6 C7 119.8(14) . 3_575
C5' C6 C7 137.0(17) 2_665 3_575
C5' C6 C7 137.0(17) . 3_575
C5' C6 C7 104.2(15) 4_465 3_575
C5' C6 C7 104.2(15) 3_575 3_575
C7 C6 C7 33.3(16) 2_665 3_575
C7 C6 C7 48(2) . 3_575
C5 C6 C7 119.8(14) 2_665 4_465
C5 C6 C7 147(2) 3_575 4_465
C5 C6 C7 119.8(14) 4_465 4_465
C5 C6 C7 99.0(18) . 4_465
C5' C6 C7 137.0(17) 2_665 4_465
C5' C6 C7 104.2(15) . 4_465
C5' C6 C7 104.2(15) 4_465 4_465
C5' C6 C7 137.0(17) 3_575 4_465
C7 C6 C7 48(2) 2_665 4_465
C7 C6 C7 33.3(16) . 4_465
C7 C6 C7 33.3(16) 3_575 4_465
C7 C7 C7 90.000(4) 2_665 4_465
C7 C7 C7 90.000(6) 2_665 11
C7 C7 C7 90.000(3) 4_465 11
C7 C7 C7 45.000(10) 2_665 3_575
C7 C7 C7 45.000(14) 4_465 3_575
C7 C7 C7 90.000(4) 11 3_575
C7 C7 C7 53(2) 2_665 12_665
C7 C7 C7 90.000(3) 4_465 12_665
C7 C7 C7 37(2) 11 12_665
C7 C7 C7 64.6(13) 3_575 12_665
C7 C7 C7 90.000(5) 2_665 10_465
C7 C7 C7 53(2) 4_465 10_465
C7 C7 C7 37(2) 11 10_465
C7 C7 C7 64.6(13) 3_575 10_465
C7 C7 C7 51(3) 12_665 10_465
C7 C7 C6 73.3(8) 2_665 .
C7 C7 C6 73.3(8) 4_465 .
C7 C7 C6 156.1(12) 11 .
C7 C7 C6 66.1(12) 3_575 .
C7 C7 C6 124(2) 12_665 .
C7 C7 C6 124(2) 10_465 .
C7 C7 C7 58.8(12) 2_665 9_575
C7 C7 C7 58.8(12) 4_465 9_575
C7 C7 C7 47(2) 11 9_575
C7 C7 C7 43(2) 3_575 9_575
C7 C7 C7 31.2(12) 12_665 9_575
C7 C7 C7 31.2(12) 10_465 9_575
C6 C7 C7 109(3) . 9_575
C7 C7 H7 135.0 2_665 .
C7 C7 H7 135.0 4_465 .
C7 C7 H7 90.0 11 .
C7 C7 H7 180.0 3_575 .
C7 C7 H7 115.4 12_665 .
C7 C7 H7 115.4 10_465 .
C6 C7 H7 113.9 . .
C7 C7 H7 137.1 9_575 .

loop_
_geom_bond_atom_site_label_1
_geom_bond_atom_site_label_2
_geom_bond_distance
_geom_bond_site_symmetry_2
Zn1 O1 2.007(6) 2_665
Zn1 O1 2.007(6) .
Zn1 O1 2.007(6) 4_465
Zn1 O1 2.007(6) 3_575
Zn1 N1 2.036(12) .
Zn1 Zn1 2.950(2) 9_576
O1 C1 1.237(7) .
N1 C4 1.334(11) 4_465
N1 C4 1.334(11) .
N1 C4 1.334(11) 3_575
N1 C4 1.334(11) 2_665
N1 C4' 1.339(11) 3_575
N1 C4' 1.339(11) .
N1 C4' 1.339(11) 2_665
N1 C4' 1.339(10) 4_465
C1 O1 1.237(7) 11_556
C1 C2 1.500(16) .
C2 C3 1.341(12) 11_556
C2 C3 1.341(12) .
C3 C3 1.30(2) 3_675
C3 H3 0.9300 .
C4 C5 1.330(11) .
C4 C4 1.61(3) 2_665
C4 C4 1.61(3) 4_465
C4 H4 0.9300 .
C5 C6 1.336(11) .
C5 C5 1.59(3) 4_465
C5 C5 1.59(3) 2_665
C5 H5 0.9300 .
C4' C5' 1.330(11) .
C4' C4' 1.61(3) 4_465
C4' C4' 1.61(3) 2_665
C4' H4' 0.9300 .
C5' C6 1.342(11) .
C5' C5' 1.60(3) 2_665
C5' C5' 1.60(3) 4_465
C5' H5' 0.9300 .
C6 C5 1.336(11) 2_665
C6 C5 1.336(11) 3_575
C6 C5 1.336(11) 4_465
C6 C5' 1.342(11) 2_665
C6 C5' 1.342(11) 4_465
C6 C5' 1.342(11) 3_575
C6 C7 1.46(3) 2_665
C6 C7 1.46(3) .
C6 C7 1.46(3) 3_575
C6 C7 1.46(3) 4_465
C7 C7 0.84(4) 2_665
C7 C7 0.84(4) 4_465
C7 C7 1.10(6) 11
C7 C7 1.18(5) 3_575
C7 C7 1.38(5) 12_665
C7 C7 1.38(5) 10_465
C7 C7 1.61(5) 9_575
C7 H7 0.9300 .

loop_
_geom_torsion_atom_site_label_1
_geom_torsion_atom_site_label_2
_geom_torsion_atom_site_label_3
_geom_torsion_atom_site_label_4
_geom_torsion
_geom_torsion_site_symmetry_1
_geom_torsion_site_symmetry_4
O1 Zn1 O1 C1 79.52(18) 2_665 .
O1 Zn1 O1 C1 -79.52(18) 4_465 .
O1 Zn1 O1 C1 0.000(2) 3_575 .
N1 Zn1 O1 C1 180.000(1) . .
Zn1 Zn1 O1 C1 0.000(2) 9_576 .
O1 Zn1 N1 C4 -135.000(3) 2_665 4_465
O1 Zn1 N1 C4 135.000(1) . 4_465
O1 Zn1 N1 C4 45.000(1) 4_465 4_465
O1 Zn1 N1 C4 -45.000(3) 3_575 4_465
Zn1 Zn1 N1 C4 -135(100) 9_576 4_465
O1 Zn1 N1 C4 135.000(2) 2_665 .
O1 Zn1 N1 C4 45.000(3) . .
O1 Zn1 N1 C4 -45.000(2) 4_465 .
O1 Zn1 N1 C4 -135.000(2) 3_575 .
Zn1 Zn1 N1 C4 135(100) 9_576 .
O1 Zn1 N1 C4 -45.000(3) 2_665 3_575
O1 Zn1 N1 C4 -135.000(2) . 3_575
O1 Zn1 N1 C4 135.000(3) 4_465 3_575
O1 Zn1 N1 C4 45.000(3) 3_575 3_575
Zn1 Zn1 N1 C4 -45(100) 9_576 3_575
O1 Zn1 N1 C4 45.000(2) 2_665 2_665
O1 Zn1 N1 C4 -45.000(1) . 2_665
O1 Zn1 N1 C4 -135.000(2) 4_465 2_665
O1 Zn1 N1 C4 135.000(1) 3_575 2_665
Zn1 Zn1 N1 C4 45(100) 9_576 2_665
O1 Zn1 N1 C4' -90.000(1) 2_665 3_575
O1 Zn1 N1 C4' 180.0 . 3_575
O1 Zn1 N1 C4' 90.000(1) 4_465 3_575
O1 Zn1 N1 C4' 0.0 3_575 3_575
Zn1 Zn1 N1 C4' -90(100) 9_576 3_575
O1 Zn1 N1 C4' 90.000(2) 2_665 .
O1 Zn1 N1 C4' 0.0 . .
O1 Zn1 N1 C4' -90.000(2) 4_465 .
O1 Zn1 N1 C4' 180.000(2) 3_575 .
Zn1 Zn1 N1 C4' 90(100) 9_576 .
O1 Zn1 N1 C4' 0.000(3) 2_665 2_665
O1 Zn1 N1 C4' -90.000(3) . 2_665
O1 Zn1 N1 C4' 180.000(3) 4_465 2_665
O1 Zn1 N1 C4' 90.000(3) 3_575 2_665
Zn1 Zn1 N1 C4' 0(100) 9_576 2_665
O1 Zn1 N1 C4' 180.000(3) 2_665 4_465
O1 Zn1 N1 C4' 90.000(3) . 4_465
O1 Zn1 N1 C4' 0.000(3) 4_465 4_465
O1 Zn1 N1 C4' -90.000(3) 3_575 4_465
Zn1 Zn1 N1 C4' 180(100) 9_576 4_465
Zn1 O1 C1 O1 0.000(2) . 11_556
Zn1 O1 C1 C2 180.000(1) . .
O1 C1 C2 C3 0.000(3) 11_556 11_556
O1 C1 C2 C3 180.000(2) . 11_556
O1 C1 C2 C3 180.000(2) 11_556 .
O1 C1 C2 C3 0.000(2) . .
C3 C2 C3 C3 0.000(3) 11_556 3_675
C1 C2 C3 C3 180.000(2) . 3_675
C4 N1 C4 C5 62.5(9) 4_465 .
C4 N1 C4 C5 0.000(4) 3_575 .
C4 N1 C4 C5 -62.5(9) 2_665 .
C4' N1 C4 C5 38.3(8) 3_575 .
C4' N1 C4 C5 -77(3) . .
C4' N1 C4 C5 -38.3(8) 2_665 .
C4' N1 C4 C5 77(3) 4_465 .
Zn1 N1 C4 C5 180.000(3) . .
C4 N1 C4 C4 125.1(18) 4_465 2_665
C4 N1 C4 C4 62.5(9) 3_575 2_665
C4' N1 C4 C4 100.9(12) 3_575 2_665
C4' N1 C4 C4 -15(3) . 2_665
C4' N1 C4 C4 24.2(11) 2_665 2_665
C4' N1 C4 C4 140(2) 4_465 2_665
Zn1 N1 C4 C4 -117.5(9) . 2_665
C4 N1 C4 C4 -62.5(9) 3_575 4_465
C4 N1 C4 C4 -125.1(18) 2_665 4_465
C4' N1 C4 C4 -24.2(11) 3_575 4_465
C4' N1 C4 C4 -140(2) . 4_465
C4' N1 C4 C4 -100.9(12) 2_665 4_465
C4' N1 C4 C4 15(3) 4_465 4_465
Zn1 N1 C4 C4 117.5(9) . 4_465
N1 C4 C5 C6 0.000(7) . .
C4 C4 C5 C6 -45.003(16) 2_665 .
C4 C4 C5 C6 45.003(10) 4_465 .
N1 C4 C5 C5 -45.003(9) . 4_465
C4 C4 C5 C5 -90.01(2) 2_665 4_465
C4 C4 C5 C5 0.000(2) 4_465 4_465
N1 C4 C5 C5 45.003(6) . 2_665
C4 C4 C5 C5 0.000(5) 2_665 2_665
C4 C4 C5 C5 90.005(19) 4_465 2_665
C4 N1 C4' C5' 38.5(8) 4_465 .
C4 N1 C4' C5' 78(3) . .
C4 N1 C4' C5' -38.5(8) 3_575 .
C4 N1 C4' C5' -78(3) 2_665 .
C4' N1 C4' C5' 0.000(2) 3_575 .
C4' N1 C4' C5' -62.3(8) 2_665 .
C4' N1 C4' C5' 62.3(8) 4_465 .
Zn1 N1 C4' C5' 180.000(1) . .
C4 N1 C4' C4' -23.8(11) 4_465 4_465
C4 N1 C4' C4' 16(3) . 4_465
C4 N1 C4' C4' -100.8(12) 3_575 4_465
C4 N1 C4' C4' -141(2) 2_665 4_465
C4' N1 C4' C4' -62.3(8) 3_575 4_465
C4' N1 C4' C4' -124.6(17) 2_665 4_465
Zn1 N1 C4' C4' 117.7(8) . 4_465
C4 N1 C4' C4' 100.8(12) 4_465 2_665
C4 N1 C4' C4' 141(2) . 2_665
C4 N1 C4' C4' 23.8(11) 3_575 2_665
C4 N1 C4' C4' -16(3) 2_665 2_665
C4' N1 C4' C4' 62.3(8) 3_575 2_665
C4' N1 C4' C4' 124.6(17) 4_465 2_665
Zn1 N1 C4' C4' -117.7(8) . 2_665
N1 C4' C5' C6 0.000(3) . .
C4' C4' C5' C6 45.000(4) 4_465 .
C4' C4' C5' C6 -45.000(6) 2_665 .
N1 C4' C5' C5' 45.000(3) . 2_665
C4' C4' C5' C5' 90.001(6) 4_465 2_665
C4' C4' C5' C5' 0.000(5) 2_665 2_665
N1 C4' C5' C5' -45.000(4) . 4_465
C4' C4' C5' C5' 0.000(3) 4_465 4_465
C4' C4' C5' C5' -90.001(7) 2_665 4_465
C4 C5 C6 C5 61.5(10) . 2_665
C5 C5 C6 C5 123(2) 4_465 2_665
C4 C5 C6 C5 0.000(8) . 3_575
C5 C5 C6 C5 61.5(10) 4_465 3_575
C5 C5 C6 C5 -61.5(10) 2_665 3_575
C4 C5 C6 C5 -61.5(10) . 4_465
C5 C5 C6 C5 -123(2) 2_665 4_465
C4 C5 C6 C5' 37.7(10) . 2_665
C5 C5 C6 C5' 99.2(17) 4_465 2_665
C5 C5 C6 C5' -23.8(12) 2_665 2_665
C4 C5 C6 C5' 78(3) . .
C5 C5 C6 C5' 140(3) 4_465 .
C5 C5 C6 C5' 17(4) 2_665 .
C4 C5 C6 C5' -78(3) . 4_465
C5 C5 C6 C5' -17(4) 4_465 4_465
C5 C5 C6 C5' -140(2) 2_665 4_465
C4 C5 C6 C5' -37.7(10) . 3_575
C5 C5 C6 C5' 23.8(11) 4_465 3_575
C5 C5 C6 C5' -99.2(17) 2_665 3_575
C4 C5 C6 C7 180.000(7) . 2_665
C5 C5 C6 C7 -118.5(10) 4_465 2_665
C5 C5 C6 C7 118.5(10) 2_665 2_665
C4 C5 C6 C7 152.1(14) . .
C5 C5 C6 C7 -146(2) 4_465 .
C5 C5 C6 C7 90.6(13) 2_665 .
C4 C5 C6 C7 -152.1(14) . 3_575
C5 C5 C6 C7 -90.6(13) 4_465 3_575
C5 C5 C6 C7 146(2) 2_665 3_575
C4 C5 C6 C7 180.000(8) . 4_465
C5 C5 C6 C7 -118.5(10) 4_465 4_465
C5 C5 C6 C7 118.5(10) 2_665 4_465
C4' C5' C6 C5 77(3) . 2_665
C5' C5' C6 C5 15(4) 2_665 2_665
C5' C5' C6 C5 138(3) 4_465 2_665
C4' C5' C6 C5 37.4(10) . 3_575
C5' C5' C6 C5 -24.5(12) 2_665 3_575
C5' C5' C6 C5 99.3(17) 4_465 3_575
C4' C5' C6 C5 -37.4(10) . 4_465
C5' C5' C6 C5 -99.3(17) 2_665 4_465
C5' C5' C6 C5 24.5(12) 4_465 4_465
C4' C5' C6 C5 -77(3) . .
C5' C5' C6 C5 -138(3) 2_665 .
C5' C5' C6 C5 -15(4) 4_465 .
C4' C5' C6 C5' 61.9(10) . 2_665
C5' C5' C6 C5' 124(2) 4_465 2_665
C4' C5' C6 C5' -61.9(10) . 4_465
C5' C5' C6 C5' -124(2) 2_665 4_465
C4' C5' C6 C5' 0.000(3) . 3_575
C5' C5' C6 C5' -61.9(10) 2_665 3_575
C5' C5' C6 C5' 61.9(10) 4_465 3_575
C4' C5' C6 C7 155.1(18) . 2_665
C5' C5' C6 C7 93.3(14) 2_665 2_665
C5' C5' C6 C7 -143(3) 4_465 2_665
C4' C5' C6 C7 162.8(8) . .
C5' C5' C6 C7 100.9(10) 2_665 .
C5' C5' C6 C7 -135.3(15) 4_465 .
C4' C5' C6 C7 -155.1(18) . 3_575
C5' C5' C6 C7 143(3) 2_665 3_575
C5' C5' C6 C7 -93.3(14) 4_465 3_575
C4' C5' C6 C7 -162.8(8) . 4_465
C5' C5' C6 C7 135.3(15) 2_665 4_465
C5' C5' C6 C7 -100.9(10) 4_465 4_465
C5 C6 C7 C7 -132.4(3) 2_665 2_665
C5 C6 C7 C7 -57.1(10) 3_575 2_665
C5 C6 C7 C7 47.6(3) 4_465 2_665
C5 C6 C7 C7 152.3(13) . 2_665
C5' C6 C7 C7 -94.4(5) 2_665 2_665
C5' C6 C7 C7 -170.5(7) . 2_665
C5' C6 C7 C7 108.7(19) 4_465 2_665
C5' C6 C7 C7 -13.6(14) 3_575 2_665
C7 C6 C7 C7 47.6(3) 3_575 2_665
C7 C6 C7 C7 95.1(5) 4_465 2_665
C5 C6 C7 C7 132.4(3) 2_665 4_465
C5 C6 C7 C7 -152.3(13) 3_575 4_465
C5 C6 C7 C7 -47.6(3) 4_465 4_465
C5 C6 C7 C7 57.1(10) . 4_465
C5' C6 C7 C7 170.5(7) 2_665 4_465
C5' C6 C7 C7 94.4(5) . 4_465
C5' C6 C7 C7 13.6(14) 4_465 4_465
C5' C6 C7 C7 -108.7(19) 3_575 4_465
C7 C6 C7 C7 -95.1(5) 2_665 4_465
C7 C6 C7 C7 -47.6(3) 3_575 4_465
C5 C6 C7 C7 180.00(2) 2_665 11
C5 C6 C7 C7 -104.7(11) 3_575 11
C5 C6 C7 C7 0.00(3) 4_465 11
C5 C6 C7 C7 104.7(11) . 11
C5' C6 C7 C7 -141.9(6) 2_665 11
C5' C6 C7 C7 141.9(5) . 11
C5' C6 C7 C7 61.1(16) 4_465 11
C5' C6 C7 C7 -61.1(17) 3_575 11
C7 C6 C7 C7 -47.6(3) 2_665 11
C7 C6 C7 C7 0.000(19) 3_575 11
C7 C6 C7 C7 47.6(2) 4_465 11
C5 C6 C7 C7 180.000(6) 2_665 3_575
C5 C6 C7 C7 -104.7(11) 3_575 3_575
C5 C6 C7 C7 0.000(6) 4_465 3_575
C5 C6 C7 C7 104.7(11) . 3_575
C5' C6 C7 C7 -141.9(6) 2_665 3_575
C5' C6 C7 C7 141.9(6) . 3_575
C5' C6 C7 C7 61.1(16) 4_465 3_575
C5' C6 C7 C7 -61.1(16) 3_575 3_575
C7 C6 C7 C7 -47.6(3) 2_665 3_575
C7 C6 C7 C7 47.6(3) 4_465 3_575
C5 C6 C7 C7 -149.1(8) 2_665 12_665
C5 C6 C7 C7 -73.8(14) 3_575 12_665
C5 C6 C7 C7 30.9(8) 4_465 12_665
C5 C6 C7 C7 135.7(14) . 12_665
C5' C6 C7 C7 -111.0(10) 2_665 12_665
C5' C6 C7 C7 172.9(10) . 12_665
C5' C6 C7 C7 92.1(18) 4_465 12_665
C5' C6 C7 C7 -30.2(19) 3_575 12_665
C7 C6 C7 C7 -16.6(9) 2_665 12_665
C7 C6 C7 C7 30.9(8) 3_575 12_665
C7 C6 C7 C7 78.5(8) 4_465 12_665
C5 C6 C7 C7 149.1(8) 2_665 10_465
C5 C6 C7 C7 -135.7(14) 3_575 10_465
C5 C6 C7 C7 -30.9(8) 4_465 10_465
C5 C6 C7 C7 73.8(14) . 10_465
C5' C6 C7 C7 -172.9(10) 2_665 10_465
C5' C6 C7 C7 111.0(10) . 10_465
C5' C6 C7 C7 30.2(19) 4_465 10_465
C5' C6 C7 C7 -92.1(18) 3_575 10_465
C7 C6 C7 C7 -78.5(8) 2_665 10_465
C7 C6 C7 C7 -30.9(8) 3_575 10_465
C7 C6 C7 C7 16.6(9) 4_465 10_465
C5 C6 C7 C7 180.000(3) 2_665 9_575
C5 C6 C7 C7 -104.7(11) 3_575 9_575
C5 C6 C7 C7 0.000(6) 4_465 9_575
C5 C6 C7 C7 104.7(11) . 9_575
C5' C6 C7 C7 -141.9(6) 2_665 9_575
C5' C6 C7 C7 141.9(6) . 9_575
C5' C6 C7 C7 61.1(16) 4_465 9_575
C5' C6 C7 C7 -61.1(16) 3_575 9_575
C7 C6 C7 C7 -47.6(3) 2_665 9_575
C7 C6 C7 C7 0.000(3) 3_575 9_575
C7 C6 C7 C7 47.6(3) 4_465 9_575

loop_
_platon_squeeze_void_nr
_platon_squeeze_void_average_x
_platon_squeeze_void_average_y
_platon_squeeze_void_average_z
_platon_squeeze_void_volume
_platon_squeeze_void_count_electrons
1 -0.024 0.423 0.142 1365.3 300.1
